data_4302853
loop_
_publ_author_name
'Wanda Ziemkowska'
'Micha\/l Cyra\'nski'
'Antoni Kunicki'

_publ_contact_author_address
;       Warsaw University of Technology, Faculty of Chemistry
        Koszykowa 75, 00-662 Warsaw,  
        Poland
;
_publ_contact_author_email ziemk@ch.pw.edu.pl
_publ_contact_author_name 'Wanda Ziemkowska'
_publ_contact_author_phone 48226607316
_publ_section_title
;
Alkylaluminum Derivatives of Diphenic Acid: Novel Aluminum Carboxylates
;
_journal_name_full 'Inorganic Chemistry'
_journal_page_first 7006
_journal_page_last 7008
_journal_paper_doi 10.1021/ic900799m
_journal_volume 48
_journal_year 2009
_chemical_formula_moiety C66H84Al6O12,0.5C6H14
_chemical_formula_sum 'C69 H91 Al6 O12'
_chemical_formula_weight 1274.30
_chemical_name_systematic
; 
 ? 
;
_space_group_IT_number 2
_symmetry_cell_setting triclinic
_symmetry_space_group_name_Hall '-P 1'
_symmetry_space_group_name_H-M 'P -1'
_atom_sites_solution_hydrogens geom
_atom_sites_solution_primary direct
_atom_sites_solution_secondary difmap
_audit_creation_method SHELXL-97
_cell_angle_alpha 93.866(6)
_cell_angle_beta 97.008(6)
_cell_angle_gamma 100.249(5)
_cell_formula_units_Z 2
_cell_length_a 13.9970(7)
_cell_length_b 14.0852(9)
_cell_length_c 19.0755(16)
_cell_measurement_temperature 100(2)
_cell_measurement_theta_max 28.6631
_cell_measurement_theta_min 2.7200
_cell_volume 3657.8(4)
_computing_structure_refinement 'SHELXL-97 (Sheldrick, 1997)'
_computing_structure_solution 'SHELXS-97 (Sheldrick, 1990)'
_diffrn_ambient_temperature 100(2)
_diffrn_detector_area_resol_mean 8.6479
_diffrn_measured_fraction_theta_full 0.995
_diffrn_measured_fraction_theta_max 0.995
_diffrn_measurement_device_type KM4CCD
_diffrn_measurement_method 'omega scan'
_diffrn_radiation_monochromator graphite
_diffrn_radiation_source 'fine-focus sealed tube'
_diffrn_radiation_type MoK\a
_diffrn_radiation_wavelength 0.71073
_diffrn_reflns_av_R_equivalents 0.0721
_diffrn_reflns_av_sigmaI/netI 0.0818
_diffrn_reflns_limit_h_max 16
_diffrn_reflns_limit_h_min -16
_diffrn_reflns_limit_k_max 16
_diffrn_reflns_limit_k_min -16
_diffrn_reflns_limit_l_max 22
_diffrn_reflns_limit_l_min -22
_diffrn_reflns_number 55488
_diffrn_reflns_theta_full 25.00
_diffrn_reflns_theta_max 25.00
_diffrn_reflns_theta_min 2.73
_diffrn_standards_number '1 frame'
_exptl_absorpt_coefficient_mu 0.143
_exptl_absorpt_correction_T_max 0.9858
_exptl_absorpt_correction_T_min 0.9255
_exptl_absorpt_correction_type multi-scan
_exptl_absorpt_process_details
;
CrysAlis RED, Oxford Diffraction Ltd.,
Version 1.171.28cycle4 beta (release 11-11-2005 CrysAlis171 .NET)
(compiled Nov 11 2005,15:50:43)
Empirical absorption correction using spherical harmonics, 
implemented in SCALE3 ABSPACK scaling algorithm.
;
_exptl_crystal_colour Colourless
_exptl_crystal_density_diffrn 1.157
_exptl_crystal_density_method 'not measured'
_exptl_crystal_description prismatic
_exptl_crystal_F_000 1358
_exptl_crystal_size_max 0.55
_exptl_crystal_size_mid 0.20
_exptl_crystal_size_min 0.10
_refine_diff_density_max 1.256
_refine_diff_density_min -0.730
_refine_diff_density_rms 0.082
_refine_ls_extinction_method none
_refine_ls_goodness_of_fit_ref 0.972
_refine_ls_hydrogen_treatment constr
_refine_ls_matrix_type full
_refine_ls_number_parameters 811
_refine_ls_number_reflns 12835
_refine_ls_number_restraints 120
_refine_ls_restrained_S_all 0.985
_refine_ls_R_factor_all 0.1289
_refine_ls_R_factor_gt 0.0677
_refine_ls_shift/su_max 0.014
_refine_ls_shift/su_mean 0.000
_refine_ls_structure_factor_coef Fsqd
_refine_ls_weighting_details 'calc w=1/[\s^2^(Fo^2^)+(0.1350P)^2^+0.0000P] where P=(Fo^2^+2Fc^2^)/3'
_refine_ls_weighting_scheme calc
_refine_ls_wR_factor_gt 0.1821
_refine_ls_wR_factor_ref 0.2159
_reflns_number_gt 7187
_reflns_number_total 12835
_reflns_threshold_expression >2sigma(I)
_cod_data_source_file ic900799m_si_001_1.cif
_cod_data_source_block compound1
_cod_depositor_comments
;
The following automatic conversions were performed:
'_symmetry_cell_setting' value 'Triclinic' changed to 'triclinic'
according to '/home/saulius/struct/CIF-dictionaries/cif_core.dic'
dictionary named 'cif_core.dic' version 2.4.1 from 2010-06-29.

Automatic conversion script
Id: cif_fix_enum 1527 2010-12-29 10:47:43Z saulius 
;
_cod_database_code 4302853

loop_
_symmetry_equiv_pos_as_xyz
'x, y, z'
'-x, -y, -z'

loop_
_atom_site_label
_atom_site_type_symbol
_atom_site_fract_x
_atom_site_fract_y
_atom_site_fract_z
_atom_site_U_iso_or_equiv
_atom_site_adp_type
_atom_site_occupancy
_atom_site_symmetry_multiplicity
_atom_site_calc_flag
_atom_site_refinement_flags
_atom_site_disorder_assembly
_atom_site_disorder_group
Al1 Al 0.24065(9) 1.06600(9) 0.35602(7) 0.0277(3) Uani 1 1 d . . .
Al2 Al -0.03362(9) 1.05047(10) 0.25697(7) 0.0321(3) Uani 1 1 d U . .
Al3 Al 0.36901(9) 0.59943(9) 0.49218(7) 0.0309(3) Uani 1 1 d . . .
Al4 Al 0.49332(9) 0.76954(10) 0.16901(7) 0.0331(3) Uani 1 1 d . . .
Al5 Al 0.14414(9) 0.62922(9) 0.34712(7) 0.0301(3) Uani 1 1 d . . .
Al6 Al 0.27251(11) 0.83635(10) 0.04064(7) 0.0383(3) Uani 1 1 d U . .
O1 O 0.3513(2) 0.5550(2) 0.39892(16) 0.0365(7) Uani 1 1 d . . .
O2 O 0.3142(2) 0.7076(2) 0.49638(16) 0.0393(8) Uani 1 1 d . . .
O3 O 0.2526(2) 0.5974(2) 0.31120(15) 0.0319(7) Uani 1 1 d . . .
O4 O 0.19624(19) 0.73060(19) 0.41390(14) 0.0268(6) Uani 1 1 d . . .
O5 O -0.0085(2) 0.9810(2) 0.33275(15) 0.0337(7) Uani 1 1 d . B .
O6 O 0.14449(19) 0.9661(2) 0.37145(15) 0.0299(7) Uani 1 1 d . B .
O7 O 0.2314(2) 1.0595(2) 0.25830(14) 0.0295(7) Uani 1 1 d . B .
O8 O 0.0799(2) 1.0741(3) 0.21979(17) 0.0476(9) Uani 1 1 d . B .
O9 O 0.2719(2) 0.7180(2) 0.07395(17) 0.0464(8) Uani 1 1 d . A .
O10 O 0.3743(2) 0.6884(2) 0.16527(16) 0.0348(7) Uani 1 1 d . A .
O11 O 0.4627(2) 0.8892(2) 0.16174(16) 0.0399(8) Uani 1 1 d . . .
O12 O 0.3207(2) 0.9247(2) 0.11760(15) 0.0370(7) Uani 1 1 d . A .
C1 C 0.1676(3) 1.0746(3) 0.2100(2) 0.0303(10) Uani 1 1 d . . .
C7 C 0.1195(3) 1.0977(3) 0.0847(2) 0.0367(11) Uani 1 1 d . . .
H7 H 0.0534 1.0858 0.0940 0.044 Uiso 1 1 calc R B .
C3 C 0.2930(3) 1.1138(3) 0.1266(2) 0.0313(10) Uani 1 1 d . . .
C2 C 0.1953(3) 1.0960(3) 0.1400(2) 0.0294(10) Uani 1 1 d . B .
C6 C 0.1387(4) 1.1162(4) 0.0179(3) 0.0484(13) Uani 1 1 d . B .
H6 H 0.0868 1.1174 -0.0188 0.058 Uiso 1 1 calc R . .
C5 C 0.2355(4) 1.1331(4) 0.0045(3) 0.0561(15) Uani 1 1 d . . .
H5 H 0.2498 1.1450 -0.0419 0.067 Uiso 1 1 calc R B .
C4 C 0.3103(4) 1.1326(4) 0.0582(3) 0.0483(13) Uani 1 1 d . B .
H4 H 0.3760 1.1457 0.0482 0.058 Uiso 1 1 calc R . .
C8 C 0.3808(3) 1.1205(3) 0.1815(2) 0.0309(10) Uani 1 1 d . B .
C10 C 0.5013(3) 1.2260(3) 0.2686(2) 0.0377(11) Uani 1 1 d . B .
H10 H 0.5229 1.2870 0.2955 0.045 Uiso 1 1 calc R . .
C14 C 0.4353(3) 1.0457(3) 0.1912(2) 0.0270(9) Uani 1 1 d . . .
C12 C 0.5548(3) 1.1530(3) 0.2767(2) 0.0352(11) Uani 1 1 d . . .
H12 H 0.6144 1.1644 0.3083 0.042 Uiso 1 1 calc R B .
C9 C 0.4156(3) 1.2093(3) 0.2207(2) 0.0377(11) Uani 1 1 d . . .
H9 H 0.3797 1.2601 0.2147 0.045 Uiso 1 1 calc R B .
C13 C 0.5223(3) 1.0643(3) 0.2391(2) 0.0309(10) Uani 1 1 d . B .
H13 H 0.5593 1.0145 0.2457 0.037 Uiso 1 1 calc R . .
C11 C 0.3703(3) 0.9227(3) 0.3539(3) 0.0459(13) Uani 1 1 d . . .
H11A H 0.3137 0.8762 0.3637 0.069 Uiso 1 1 calc R . .
H11B H 0.4308 0.9042 0.3755 0.069 Uiso 1 1 calc R . .
H11C H 0.3703 0.9229 0.3025 0.069 Uiso 1 1 calc R . .
C15 C 0.4041(3) 0.9476(3) 0.1541(2) 0.0312(10) Uani 1 1 d . A .
C16A C 0.3623(4) 0.8543(4) -0.0304(3) 0.0539(9) Uani 0.40 1 d PU A 1
H16A H 0.3560 0.9171 -0.0492 0.065 Uiso 0.40 1 calc PR A 1
H16B H 0.4291 0.8636 -0.0039 0.065 Uiso 0.40 1 calc PR A 1
C17A C 0.3615(11) 0.7873(10) -0.0919(7) 0.0599(16) Uani 0.40 1 d PU A 1
H17A H 0.3919 0.7331 -0.0771 0.090 Uiso 0.40 1 calc PR A 1
H17B H 0.3983 0.8209 -0.1264 0.090 Uiso 0.40 1 calc PR A 1
H17C H 0.2937 0.7627 -0.1137 0.090 Uiso 0.40 1 calc PR A 1
C16B C 0.3623(4) 0.8543(4) -0.0304(3) 0.0539(9) Uani 0.60 1 d PU A 2
H16C H 0.4303 0.8675 -0.0057 0.065 Uiso 0.60 1 calc PR A 2
H16D H 0.3534 0.7928 -0.0610 0.065 Uiso 0.60 1 calc PR A 2
C17B C 0.3506(7) 0.9314(7) -0.0754(5) 0.0595(13) Uani 0.60 1 d PU A 2
H17D H 0.2827 0.9208 -0.0989 0.089 Uiso 0.60 1 calc PR A 2
H17E H 0.3951 0.9317 -0.1113 0.089 Uiso 0.60 1 calc PR A 2
H17F H 0.3659 0.9937 -0.0465 0.089 Uiso 0.60 1 calc PR A 2
C19 C 0.0854(4) 0.7699(4) -0.0491(3) 0.0640(17) Uani 1 1 d . . .
H19A H 0.1123 0.7933 -0.0913 0.096 Uiso 1 1 calc R A .
H19B H 0.0144 0.7668 -0.0556 0.096 Uiso 1 1 calc R . .
H19C H 0.0995 0.7052 -0.0423 0.096 Uiso 1 1 calc R . .
C18 C 0.1328(4) 0.8398(4) 0.0164(3) 0.0501(13) Uani 1 1 d . A .
H18A H 0.0982 0.8220 0.0573 0.060 Uiso 1 1 calc R . .
H18B H 0.1254 0.9065 0.0070 0.060 Uiso 1 1 calc R . .
C20 C 0.5568(4) 0.7363(4) 0.0874(3) 0.0526(14) Uani 1 1 d . . .
H20A H 0.5666 0.7943 0.0606 0.063 Uiso 1 1 calc R . .
H20B H 0.6228 0.7256 0.1061 0.063 Uiso 1 1 calc R . .
C21 C 0.5102(5) 0.6510(5) 0.0344(3) 0.085(2) Uani 1 1 d . . .
H21A H 0.5089 0.5908 0.0575 0.127 Uiso 1 1 calc R . .
H21B H 0.5485 0.6496 -0.0053 0.127 Uiso 1 1 calc R . .
H21C H 0.4432 0.6572 0.0166 0.127 Uiso 1 1 calc R . .
C23 C 0.5586(4) 0.7715(4) 0.2656(3) 0.0483(13) Uani 1 1 d . . .
H23A H 0.5719 0.8394 0.2868 0.058 Uiso 1 1 calc R . .
H23B H 0.5114 0.7340 0.2927 0.058 Uiso 1 1 calc R . .
C22 C 0.6516(5) 0.7340(5) 0.2773(4) 0.085(2) Uani 1 1 d . . .
H22A H 0.6429 0.6698 0.2516 0.128 Uiso 1 1 calc R . .
H22B H 0.6691 0.7293 0.3281 0.128 Uiso 1 1 calc R . .
H22C H 0.7039 0.7784 0.2599 0.128 Uiso 1 1 calc R . .
C25 C 0.2234(3) 0.5780(3) 0.1317(2) 0.0347(10) Uani 1 1 d . A .
C24 C 0.2943(3) 0.6664(3) 0.1232(2) 0.0358(11) Uani 1 1 d . . .
C26 C 0.2484(3) 0.5073(3) 0.1761(2) 0.0375(11) Uani 1 1 d . . .
C27 C 0.1741(4) 0.4304(3) 0.1846(3) 0.0468(13) Uani 1 1 d . A .
H27 H 0.1887 0.3825 0.2148 0.056 Uiso 1 1 calc R . .
C30 C 0.1296(4) 0.5683(4) 0.0966(3) 0.0451(12) Uani 1 1 d . . .
H30 H 0.1146 0.6153 0.0656 0.054 Uiso 1 1 calc R A .
C28 C 0.0801(4) 0.4219(4) 0.1504(3) 0.0563(15) Uani 1 1 d . . .
H28 H 0.0311 0.3688 0.1574 0.068 Uiso 1 1 calc R A .
C29 C 0.0566(4) 0.4911(4) 0.1056(3) 0.0535(14) Uani 1 1 d . A .
H29 H -0.0081 0.4855 0.0817 0.064 Uiso 1 1 calc R . .
C31 C 0.3244(3) 0.5598(3) 0.3335(2) 0.0301(10) Uani 1 1 d . A .
C33 C 0.5376(4) 0.4767(4) 0.2634(3) 0.0495(13) Uani 1 1 d . . .
H33 H 0.6015 0.4682 0.2816 0.059 Uiso 1 1 calc R . .
C36 C 0.4115(4) 0.4717(3) 0.1645(3) 0.0477(13) Uani 1 1 d . . .
H36 H 0.3894 0.4578 0.1152 0.057 Uiso 1 1 calc R A .
C32 C 0.3822(3) 0.5207(3) 0.2821(2) 0.0323(10) Uani 1 1 d . . .
C37 C 0.3483(3) 0.5044(3) 0.2092(2) 0.0341(10) Uani 1 1 d . A .
C34 C 0.4767(3) 0.5062(3) 0.3086(3) 0.0408(12) Uani 1 1 d . A .
H34 H 0.4986 0.5170 0.3581 0.049 Uiso 1 1 calc R . .
C35 C 0.5052(4) 0.4594(4) 0.1909(3) 0.0594(16) Uani 1 1 d . A .
H35 H 0.5470 0.4392 0.1595 0.071 Uiso 1 1 calc R . .
C39 C 0.2962(3) 0.5046(3) 0.5461(3) 0.0385(11) Uani 1 1 d . . .
H39A H 0.2575 0.4511 0.5124 0.046 Uiso 1 1 calc R . .
H39B H 0.3439 0.4769 0.5774 0.046 Uiso 1 1 calc R . .
C38 C 0.2264(4) 0.5440(4) 0.5920(3) 0.0572(15) Uani 1 1 d . . .
H38A H 0.2637 0.5964 0.6263 0.086 Uiso 1 1 calc R . .
H38B H 0.1942 0.4918 0.6173 0.086 Uiso 1 1 calc R . .
H38C H 0.1767 0.5690 0.5615 0.086 Uiso 1 1 calc R . .
C41 C 0.5095(3) 0.6521(3) 0.5170(2) 0.0410(11) Uani 1 1 d . . .
H41A H 0.5214 0.6825 0.5663 0.049 Uiso 1 1 calc R . .
H41B H 0.5458 0.5980 0.5152 0.049 Uiso 1 1 calc R . .
C40 C 0.5504(4) 0.7269(4) 0.4686(3) 0.0520(14) Uani 1 1 d . . .
H40A H 0.5379 0.6980 0.4194 0.078 Uiso 1 1 calc R . .
H40B H 0.6211 0.7476 0.4828 0.078 Uiso 1 1 calc R . .
H40C H 0.5183 0.7831 0.4725 0.078 Uiso 1 1 calc R . .
C42 C 0.2053(3) 1.1876(3) 0.3911(2) 0.0384(11) Uani 1 1 d . . .
H42A H 0.1332 1.1768 0.3897 0.046 Uiso 1 1 calc R . .
H42B H 0.2345 1.2028 0.4414 0.046 Uiso 1 1 calc R . .
C43 C 0.2362(4) 1.2764(4) 0.3516(3) 0.0601(15) Uani 1 1 d . . .
H43A H 0.3076 1.2891 0.3529 0.090 Uiso 1 1 calc R . .
H43B H 0.2160 1.3327 0.3743 0.090 Uiso 1 1 calc R . .
H43C H 0.2049 1.2643 0.3022 0.090 Uiso 1 1 calc R . .
C44 C 0.3645(3) 1.0244(3) 0.3854(2) 0.0341(10) Uani 1 1 d . . .
H44A H 0.4187 1.0715 0.3715 0.041 Uiso 1 1 calc R . .
H44B H 0.3747 1.0259 0.4378 0.041 Uiso 1 1 calc R . .
C45 C -0.0641(4) 1.1751(4) 0.2884(3) 0.0487(13) Uani 1 1 d . B .
H45A H -0.0215 1.1996 0.3336 0.058 Uiso 1 1 calc R . .
H45B H -0.0459 1.2211 0.2531 0.058 Uiso 1 1 calc R . .
C46 C -0.1677(4) 1.1775(5) 0.2994(3) 0.0702(18) Uani 1 1 d . . .
H46A H -0.2111 1.1562 0.2546 0.105 Uiso 1 1 calc R B .
H46B H -0.1732 1.2437 0.3152 0.105 Uiso 1 1 calc R . .
H46C H -0.1868 1.1341 0.3354 0.105 Uiso 1 1 calc R . .
C47A C -0.1273(4) 0.9592(4) 0.1881(3) 0.0467(9) Uani 0.50 1 d PU B 3
H47A H -0.1213 0.9801 0.1401 0.056 Uiso 0.50 1 calc PR B 3
H47B H -0.1090 0.8946 0.1893 0.056 Uiso 0.50 1 calc PR B 3
C48A C -0.2347(7) 0.9496(8) 0.2004(5) 0.0491(13) Uani 0.50 1 d PU B 3
H48A H -0.2390 0.9476 0.2511 0.074 Uiso 0.50 1 calc PR B 3
H48B H -0.2730 0.8898 0.1744 0.074 Uiso 0.50 1 calc PR B 3
H48C H -0.2607 1.0053 0.1833 0.074 Uiso 0.50 1 calc PR B 3
C47B C -0.1273(4) 0.9592(4) 0.1881(3) 0.0467(9) Uani 0.50 1 d PU B 4
H47C H -0.1917 0.9479 0.2056 0.056 Uiso 0.50 1 calc PR B 4
H47D H -0.1354 0.9887 0.1426 0.056 Uiso 0.50 1 calc PR B 4
C48B C -0.0943(7) 0.8583(7) 0.1744(5) 0.0472(13) Uani 0.50 1 d PU B 4
H48D H -0.0344 0.8680 0.1520 0.071 Uiso 0.50 1 calc PR B 4
H48E H -0.1464 0.8138 0.1432 0.071 Uiso 0.50 1 calc PR B 4
H48F H -0.0817 0.8306 0.2197 0.071 Uiso 0.50 1 calc PR B 4
C50 C -0.0812(3) 0.8102(3) 0.3886(2) 0.0331(10) Uani 1 1 d . . .
H50 H -0.1192 0.8279 0.3486 0.040 Uiso 1 1 calc R . .
C54 C 0.0697(3) 0.8376(3) 0.4713(2) 0.0259(9) Uani 1 1 d . . .
C52 C -0.0645(3) 0.7064(3) 0.4816(3) 0.0372(11) Uani 1 1 d . . .
H52 H -0.0904 0.6525 0.5055 0.045 Uiso 1 1 calc R . .
C49 C 0.0523(3) 0.9423(3) 0.3695(2) 0.0262(9) Uani 1 1 d . . .
C51 C -0.1196(3) 0.7318(3) 0.4235(2) 0.0359(11) Uani 1 1 d . . .
H51 H -0.1835 0.6958 0.4074 0.043 Uiso 1 1 calc R . .
C53 C 0.0286(3) 0.7589(3) 0.5054(2) 0.0325(10) Uani 1 1 d . . .
H53 H 0.0653 0.7409 0.5460 0.039 Uiso 1 1 calc R . .
C55 C 0.0129(3) 0.8632(3) 0.4119(2) 0.0240(9) Uani 1 1 d . B .
C57 C 0.2519(3) 0.8505(3) 0.5091(2) 0.0252(9) Uani 1 1 d . . .
C58 C 0.1674(3) 0.8933(3) 0.5041(2) 0.0234(9) Uani 1 1 d . . .
C62 C 0.3392(3) 0.9014(3) 0.5488(2) 0.0286(9) Uani 1 1 d . . .
H62 H 0.3956 0.8722 0.5536 0.034 Uiso 1 1 calc R . .
C56 C 0.2527(3) 0.7568(3) 0.4704(2) 0.0266(9) Uani 1 1 d . . .
C60 C 0.2620(3) 1.0360(3) 0.5746(2) 0.0355(11) Uani 1 1 d . . .
H60 H 0.2658 1.0998 0.5959 0.043 Uiso 1 1 calc R . .
C59 C 0.1744(3) 0.9857(3) 0.5371(2) 0.0311(10) Uani 1 1 d . . .
H59 H 0.1181 1.0150 0.5340 0.037 Uiso 1 1 calc R . .
C61 C 0.3443(3) 0.9931(3) 0.5811(2) 0.0336(10) Uani 1 1 d . . .
H61 H 0.4039 1.0268 0.6077 0.040 Uiso 1 1 calc R . .
C63 C 0.0761(3) 0.6821(4) 0.2683(2) 0.0433(12) Uani 1 1 d . . .
H63A H 0.0522 0.6293 0.2298 0.052 Uiso 1 1 calc R . .
H63B H 0.0178 0.7033 0.2842 0.052 Uiso 1 1 calc R . .
C64 C 0.1364(4) 0.7682(4) 0.2369(3) 0.0526(14) Uani 1 1 d . . .
H64A H 0.1517 0.8248 0.2720 0.079 Uiso 1 1 calc R . .
H64B H 0.0981 0.7837 0.1941 0.079 Uiso 1 1 calc R . .
H64C H 0.1974 0.7506 0.2248 0.079 Uiso 1 1 calc R . .
C65 C 0.0805(3) 0.5215(3) 0.3939(3) 0.0444(12) Uani 1 1 d . . .
H65A H 0.1316 0.4951 0.4229 0.053 Uiso 1 1 calc R . .
H65B H 0.0390 0.5463 0.4266 0.053 Uiso 1 1 calc R . .
C66 C 0.0173(4) 0.4393(4) 0.3437(3) 0.0604(16) Uani 1 1 d . . .
H66A H -0.0301 0.4653 0.3119 0.091 Uiso 1 1 calc R . .
H66B H -0.0178 0.3917 0.3713 0.091 Uiso 1 1 calc R . .
H66C H 0.0591 0.4079 0.3157 0.091 Uiso 1 1 calc R . .
C101 C 0.8909(9) 0.6571(12) 0.0711(8) 0.107(2) Uani 0.50 1 d PD . .
H10A H 0.8845 0.6829 0.1190 0.161 Uiso 0.50 1 calc PR . .
H10B H 0.9173 0.7103 0.0443 0.161 Uiso 0.50 1 calc PR . .
H10C H 0.9353 0.6106 0.0742 0.161 Uiso 0.50 1 calc PR . .
C102 C 0.7929(9) 0.6077(9) 0.0346(7) 0.107(2) Uani 0.50 1 d PD . .
H10D H 0.7987 0.6038 -0.0167 0.129 Uiso 0.50 1 calc PR . .
H10E H 0.7481 0.6534 0.0419 0.129 Uiso 0.50 1 calc PR . .
C103 C 0.7390(9) 0.5109(9) 0.0477(6) 0.107(2) Uani 0.50 1 d PD . .
H10F H 0.6685 0.5133 0.0453 0.129 Uiso 0.50 1 calc PR . .
H10G H 0.7463 0.4628 0.0094 0.129 Uiso 0.50 1 calc PR . .
C104 C 0.7725(11) 0.4775(10) 0.1170(6) 0.107(2) Uani 0.50 1 d PD . .
H10H H 0.7239 0.4163 0.1120 0.129 Uiso 0.50 1 calc PR . .
H10I H 0.8320 0.4568 0.1029 0.129 Uiso 0.50 1 calc PR . .
C105 C 0.8011(11) 0.4799(10) 0.1942(7) 0.107(2) Uani 0.50 1 d PD . .
H10J H 0.7651 0.5192 0.2226 0.129 Uiso 0.50 1 calc PR . .
H10K H 0.8727 0.4983 0.2092 0.129 Uiso 0.50 1 calc PR . .
C106 C 0.7631(11) 0.3737(10) 0.1903(9) 0.107(2) Uani 0.50 1 d PD . .
H10L H 0.7228 0.3598 0.2282 0.161 Uiso 0.50 1 calc PR . .
H10M H 0.8183 0.3394 0.1960 0.161 Uiso 0.50 1 calc PR . .
H10N H 0.7234 0.3521 0.1442 0.161 Uiso 0.50 1 calc PR . .

loop_
_atom_site_aniso_label
_atom_site_aniso_U_11
_atom_site_aniso_U_22
_atom_site_aniso_U_33
_atom_site_aniso_U_23
_atom_site_aniso_U_13
_atom_site_aniso_U_12
Al1 0.0206(7) 0.0344(7) 0.0289(7) 0.0066(6) 0.0036(5) 0.0054(5)
Al2 0.0241(7) 0.0388(7) 0.0353(7) 0.0052(6) 0.0022(5) 0.0115(6)
Al3 0.0267(7) 0.0321(7) 0.0360(8) 0.0057(6) 0.0025(6) 0.0117(6)
Al4 0.0277(7) 0.0362(7) 0.0373(8) 0.0038(6) 0.0079(6) 0.0089(6)
Al5 0.0226(7) 0.0325(7) 0.0338(7) -0.0017(6) 0.0017(5) 0.0047(5)
Al6 0.0420(8) 0.0406(8) 0.0313(7) 0.0036(6) 0.0001(6) 0.0085(6)
O1 0.0357(18) 0.0352(17) 0.0398(19) 0.0050(14) 0.0030(14) 0.0111(14)
O2 0.0390(19) 0.0348(17) 0.0460(19) 0.0015(14) -0.0044(15) 0.0195(15)
O3 0.0302(17) 0.0353(17) 0.0321(17) -0.0011(13) 0.0030(13) 0.0134(14)
O4 0.0210(15) 0.0299(15) 0.0290(16) -0.0011(12) 0.0019(12) 0.0060(12)
O5 0.0227(16) 0.0444(18) 0.0375(17) 0.0127(14) 0.0048(13) 0.0117(14)
O6 0.0210(16) 0.0358(17) 0.0353(17) 0.0078(13) 0.0085(12) 0.0066(12)
O7 0.0239(16) 0.0352(16) 0.0307(16) 0.0077(13) 0.0047(13) 0.0069(13)
O8 0.0284(19) 0.078(2) 0.045(2) 0.0221(18) 0.0113(15) 0.0207(17)
O9 0.057(2) 0.0384(19) 0.041(2) 0.0073(16) -0.0015(16) 0.0052(16)
O10 0.0308(18) 0.0353(17) 0.0394(18) 0.0040(14) 0.0078(14) 0.0073(14)
O11 0.0383(19) 0.0337(17) 0.050(2) 0.0055(15) 0.0070(15) 0.0110(15)
O12 0.0312(18) 0.0424(18) 0.0352(18) -0.0002(14) 0.0015(14) 0.0041(14)
C1 0.027(2) 0.030(2) 0.033(2) 0.0023(19) 0.003(2) 0.0056(19)
C7 0.025(2) 0.049(3) 0.038(3) 0.010(2) 0.003(2) 0.012(2)
C3 0.030(2) 0.035(2) 0.031(2) 0.0098(19) 0.0055(19) 0.0061(19)
C2 0.029(2) 0.029(2) 0.031(2) 0.0052(18) 0.0039(19) 0.0081(18)
C6 0.038(3) 0.077(4) 0.034(3) 0.024(3) 0.002(2) 0.017(3)
C5 0.040(3) 0.091(4) 0.041(3) 0.029(3) 0.011(2) 0.012(3)
C4 0.030(3) 0.075(4) 0.044(3) 0.027(3) 0.010(2) 0.010(2)
C8 0.026(2) 0.035(2) 0.035(3) 0.014(2) 0.0121(19) 0.0063(19)
C10 0.037(3) 0.034(3) 0.040(3) 0.004(2) 0.006(2) -0.001(2)
C14 0.026(2) 0.033(2) 0.024(2) 0.0082(18) 0.0085(17) 0.0026(18)
C12 0.024(2) 0.043(3) 0.035(3) 0.009(2) 0.0016(19) -0.001(2)
C9 0.036(3) 0.034(3) 0.044(3) 0.009(2) 0.008(2) 0.008(2)
C13 0.020(2) 0.039(3) 0.035(2) 0.014(2) 0.0066(18) 0.0033(19)
C11 0.034(3) 0.046(3) 0.064(3) 0.023(3) 0.016(2) 0.013(2)
C15 0.031(3) 0.037(2) 0.027(2) 0.0081(19) 0.010(2) 0.004(2)
C16A 0.0594(18) 0.0589(18) 0.0435(17) 0.0059(16) 0.0072(16) 0.0105(16)
C17A 0.065(3) 0.065(3) 0.049(3) 0.006(3) 0.010(3) 0.007(3)
C16B 0.0594(18) 0.0589(18) 0.0435(17) 0.0059(16) 0.0072(16) 0.0105(16)
C17B 0.064(2) 0.065(2) 0.049(2) 0.008(2) 0.011(2) 0.009(2)
C19 0.058(4) 0.054(3) 0.073(4) -0.012(3) -0.025(3) 0.021(3)
C18 0.047(3) 0.046(3) 0.051(3) -0.003(2) -0.008(2) 0.006(2)
C20 0.042(3) 0.066(4) 0.054(3) -0.003(3) 0.018(3) 0.015(3)
C21 0.098(5) 0.088(5) 0.073(5) -0.015(4) 0.039(4) 0.019(4)
C23 0.046(3) 0.047(3) 0.049(3) 0.011(2) -0.003(2) 0.007(2)
C22 0.068(5) 0.111(6) 0.077(5) -0.001(4) -0.016(4) 0.038(4)
C25 0.037(3) 0.033(2) 0.033(3) -0.003(2) 0.010(2) 0.004(2)
C24 0.039(3) 0.037(3) 0.032(3) -0.003(2) 0.010(2) 0.009(2)
C26 0.043(3) 0.037(3) 0.031(3) -0.008(2) 0.012(2) 0.002(2)
C27 0.059(4) 0.036(3) 0.039(3) -0.001(2) 0.006(2) -0.003(2)
C30 0.043(3) 0.049(3) 0.037(3) -0.007(2) -0.005(2) 0.004(2)
C28 0.055(4) 0.058(4) 0.043(3) -0.011(3) 0.005(3) -0.019(3)
C29 0.042(3) 0.066(4) 0.042(3) -0.009(3) -0.003(2) -0.005(3)
C31 0.030(3) 0.024(2) 0.034(3) 0.0014(19) 0.002(2) 0.0013(19)
C33 0.040(3) 0.047(3) 0.072(4) 0.013(3) 0.019(3) 0.024(2)
C36 0.061(4) 0.041(3) 0.047(3) 0.003(2) 0.018(3) 0.019(3)
C32 0.034(3) 0.023(2) 0.043(3) 0.0044(19) 0.012(2) 0.0093(19)
C37 0.038(3) 0.027(2) 0.039(3) 0.004(2) 0.013(2) 0.008(2)
C34 0.041(3) 0.031(2) 0.055(3) 0.008(2) 0.012(2) 0.012(2)
C35 0.068(4) 0.045(3) 0.081(4) 0.012(3) 0.039(3) 0.032(3)
C39 0.030(3) 0.042(3) 0.047(3) 0.012(2) 0.009(2) 0.011(2)
C38 0.055(4) 0.063(4) 0.064(4) 0.014(3) 0.030(3) 0.020(3)
C41 0.037(3) 0.046(3) 0.039(3) 0.004(2) -0.001(2) 0.009(2)
C40 0.039(3) 0.050(3) 0.061(4) 0.008(3) 0.001(3) -0.005(2)
C42 0.033(3) 0.043(3) 0.037(3) -0.004(2) -0.004(2) 0.008(2)
C43 0.070(4) 0.033(3) 0.077(4) -0.003(3) 0.010(3) 0.012(3)
C44 0.022(2) 0.046(3) 0.035(3) 0.013(2) 0.0055(19) 0.005(2)
C45 0.039(3) 0.049(3) 0.061(3) 0.005(3) 0.003(2) 0.018(2)
C46 0.052(4) 0.087(5) 0.078(4) -0.010(4) 0.015(3) 0.032(3)
C47A 0.0396(16) 0.0503(16) 0.0470(16) 0.0003(15) -0.0036(15) 0.0082(15)
C48A 0.040(2) 0.053(2) 0.049(2) -0.001(2) -0.001(2) 0.003(2)
C47B 0.0396(16) 0.0503(16) 0.0470(16) 0.0003(15) -0.0036(15) 0.0082(15)
C48B 0.042(2) 0.050(2) 0.047(2) 0.000(2) -0.003(2) 0.009(2)
C50 0.023(2) 0.036(2) 0.043(3) 0.005(2) 0.009(2) 0.0087(19)
C54 0.023(2) 0.026(2) 0.032(2) 0.0005(18) 0.0111(18) 0.0066(17)
C52 0.030(3) 0.034(2) 0.052(3) 0.014(2) 0.018(2) 0.006(2)
C49 0.022(2) 0.032(2) 0.025(2) -0.0013(18) 0.0051(17) 0.0080(18)
C51 0.020(2) 0.035(2) 0.053(3) 0.002(2) 0.009(2) 0.0032(19)
C53 0.030(2) 0.033(2) 0.038(3) 0.010(2) 0.011(2) 0.0080(19)
C55 0.019(2) 0.028(2) 0.028(2) 0.0014(17) 0.0087(17) 0.0083(17)
C57 0.025(2) 0.028(2) 0.024(2) 0.0039(17) 0.0070(17) 0.0050(17)
C58 0.023(2) 0.027(2) 0.022(2) 0.0043(17) 0.0079(17) 0.0067(17)
C62 0.022(2) 0.038(2) 0.027(2) 0.0057(19) 0.0023(17) 0.0078(18)
C56 0.021(2) 0.029(2) 0.031(2) 0.0090(18) 0.0068(18) 0.0052(18)
C60 0.040(3) 0.031(2) 0.036(3) -0.001(2) 0.007(2) 0.007(2)
C59 0.031(2) 0.031(2) 0.033(2) 0.0021(19) 0.0101(19) 0.0096(19)
C61 0.028(2) 0.039(3) 0.032(2) 0.000(2) 0.0030(19) 0.001(2)
C63 0.031(3) 0.058(3) 0.041(3) -0.009(2) -0.002(2) 0.019(2)
C64 0.071(4) 0.052(3) 0.038(3) 0.003(2) 0.006(3) 0.022(3)
C65 0.035(3) 0.042(3) 0.055(3) 0.002(2) 0.010(2) 0.001(2)
C66 0.061(4) 0.040(3) 0.075(4) -0.006(3) 0.027(3) -0.012(3)
C101 0.088(5) 0.128(6) 0.125(6) -0.003(5) 0.048(4) 0.051(4)
C102 0.088(5) 0.128(6) 0.125(6) -0.003(5) 0.048(4) 0.051(4)
C103 0.088(5) 0.128(6) 0.125(6) -0.003(5) 0.048(4) 0.051(4)
C104 0.088(5) 0.128(6) 0.125(6) -0.003(5) 0.048(4) 0.051(4)
C105 0.088(5) 0.128(6) 0.125(6) -0.003(5) 0.048(4) 0.051(4)
C106 0.088(5) 0.128(6) 0.125(6) -0.003(5) 0.048(4) 0.051(4)

loop_
_atom_type_symbol
_atom_type_description
_atom_type_scat_dispersion_real
_atom_type_scat_dispersion_imag
_atom_type_scat_source
C C 0.0033 0.0016 'International Tables Vol C Tables 4.2.6.8 and 6.1.1.4'
H H 0.0000 0.0000 'International Tables Vol C Tables 4.2.6.8 and 6.1.1.4'
O O 0.0106 0.0060 'International Tables Vol C Tables 4.2.6.8 and 6.1.1.4'
Al Al 0.0645 0.0514 'International Tables Vol C Tables 4.2.6.8 and 6.1.1.4'

loop_
_geom_angle_atom_site_label_1
_geom_angle_atom_site_label_2
_geom_angle_atom_site_label_3
_geom_angle
_geom_angle_site_symmetry_1
_geom_angle_site_symmetry_3
_geom_angle_publ_flag
O6 Al1 O7 103.25(13) . . ?
O6 Al1 C44 105.43(16) . . ?
O7 Al1 C44 103.87(16) . . ?
O6 Al1 C42 107.89(17) . . ?
O7 Al1 C42 109.19(17) . . ?
C44 Al1 C42 125.1(2) . . ?
O8 Al2 O5 105.14(14) . . ?
O8 Al2 C45 107.7(2) . . ?
O5 Al2 C45 110.77(19) . . ?
O8 Al2 C47A 106.9(2) . . ?
O5 Al2 C47A 104.87(19) . . ?
C45 Al2 C47A 120.4(2) . . ?
O1 Al3 O2 105.76(15) . . ?
O1 Al3 C39 110.05(18) . . ?
O2 Al3 C39 107.38(18) . . ?
O1 Al3 C41 106.15(18) . . ?
O2 Al3 C41 102.89(18) . . ?
C39 Al3 C41 123.2(2) . . ?
O11 Al4 O10 104.29(15) . . ?
O11 Al4 C23 105.85(19) . . ?
O10 Al4 C23 105.66(19) . . ?
O11 Al4 C20 108.8(2) . . ?
O10 Al4 C20 109.94(19) . . ?
C23 Al4 C20 121.0(2) . . ?
O4 Al5 O3 103.71(13) . . ?
O4 Al5 C63 106.99(18) . . ?
O3 Al5 C63 103.47(18) . . ?
O4 Al5 C65 108.86(18) . . ?
O3 Al5 C65 109.92(18) . . ?
C63 Al5 C65 122.3(2) . . ?
O9 Al6 O12 105.34(15) . . ?
O9 Al6 C16A 109.4(2) . . ?
O12 Al6 C16A 108.8(2) . . ?
O9 Al6 C18 103.6(2) . . ?
O12 Al6 C18 107.55(19) . . ?
C16A Al6 C18 121.1(2) . . ?
C31 O1 Al3 153.8(3) . . ?
C56 O2 Al3 150.1(3) . . ?
C31 O3 Al5 136.3(3) . . ?
C56 O4 Al5 145.1(3) . . ?
C49 O5 Al2 147.6(3) . . ?
C49 O6 Al1 142.2(3) . . ?
C1 O7 Al1 133.6(3) . . ?
C1 O8 Al2 161.2(3) . . ?
C24 O9 Al6 150.4(3) . . ?
C24 O10 Al4 137.5(3) . . ?
C15 O11 Al4 154.0(3) . . ?
C15 O12 Al6 132.3(3) . . ?
O7 C1 O8 122.3(4) . . ?
O7 C1 C2 119.6(4) . . ?
O8 C1 C2 118.0(4) . . ?
C6 C7 C2 121.4(4) . . ?
C6 C7 H7 119.3 . . ?
C2 C7 H7 119.3 . . ?
C4 C3 C2 117.7(4) . . ?
C4 C3 C8 117.2(4) . . ?
C2 C3 C8 125.0(4) . . ?
C3 C2 C7 119.5(4) . . ?
C3 C2 C1 122.8(4) . . ?
C7 C2 C1 117.6(4) . . ?
C7 C6 C5 119.1(4) . . ?
C7 C6 H6 120.5 . . ?
C5 C6 H6 120.5 . . ?
C4 C5 C6 120.2(5) . . ?
C4 C5 H5 119.9 . . ?
C6 C5 H5 119.9 . . ?
C5 C4 C3 122.1(4) . . ?
C5 C4 H4 119.0 . . ?
C3 C4 H4 119.0 . . ?
C9 C8 C14 118.1(4) . . ?
C9 C8 C3 117.3(4) . . ?
C14 C8 C3 124.3(4) . . ?
C12 C10 C9 119.3(4) . . ?
C12 C10 H10 120.3 . . ?
C9 C10 H10 120.3 . . ?
C13 C14 C8 119.1(4) . . ?
C13 C14 C15 117.9(4) . . ?
C8 C14 C15 123.0(4) . . ?
C13 C12 C10 120.2(4) . . ?
C13 C12 H12 119.9 . . ?
C10 C12 H12 119.9 . . ?
C8 C9 C10 122.0(4) . . ?
C8 C9 H9 119.0 . . ?
C10 C9 H9 119.0 . . ?
C12 C13 C14 121.3(4) . . ?
C12 C13 H13 119.4 . . ?
C14 C13 H13 119.4 . . ?
C44 C11 H11A 109.5 . . ?
C44 C11 H11B 109.5 . . ?
H11A C11 H11B 109.5 . . ?
C44 C11 H11C 109.5 . . ?
H11A C11 H11C 109.5 . . ?
H11B C11 H11C 109.5 . . ?
O12 C15 O11 122.8(4) . . ?
O12 C15 C14 119.5(4) . . ?
O11 C15 C14 117.7(4) . . ?
C17A C16A Al6 125.7(7) . . ?
C17A C16A H16A 105.9 . . ?
Al6 C16A H16A 105.9 . . ?
C17A C16A H16B 105.9 . . ?
Al6 C16A H16B 105.9 . . ?
H16A C16A H16B 106.2 . . ?
C16A C17A H17A 109.5 . . ?
C16A C17A H17B 109.5 . . ?
H17A C17A H17B 109.5 . . ?
C16A C17A H17C 109.5 . . ?
H17A C17A H17C 109.5 . . ?
H17B C17A H17C 109.5 . . ?
H17D C17B H17E 109.5 . . ?
H17D C17B H17F 109.5 . . ?
H17E C17B H17F 109.5 . . ?
C18 C19 H19A 109.5 . . ?
C18 C19 H19B 109.5 . . ?
H19A C19 H19B 109.5 . . ?
C18 C19 H19C 109.5 . . ?
H19A C19 H19C 109.5 . . ?
H19B C19 H19C 109.5 . . ?
C19 C18 Al6 111.9(4) . . ?
C19 C18 H18A 109.2 . . ?
Al6 C18 H18A 109.2 . . ?
C19 C18 H18B 109.2 . . ?
Al6 C18 H18B 109.2 . . ?
H18A C18 H18B 107.9 . . ?
C21 C20 Al4 121.0(4) . . ?
C21 C20 H20A 107.1 . . ?
Al4 C20 H20A 107.1 . . ?
C21 C20 H20B 107.1 . . ?
Al4 C20 H20B 107.1 . . ?
H20A C20 H20B 106.8 . . ?
C20 C21 H21A 109.5 . . ?
C20 C21 H21B 109.5 . . ?
H21A C21 H21B 109.5 . . ?
C20 C21 H21C 109.5 . . ?
H21A C21 H21C 109.5 . . ?
H21B C21 H21C 109.5 . . ?
C22 C23 Al4 119.2(4) . . ?
C22 C23 H23A 107.5 . . ?
Al4 C23 H23A 107.5 . . ?
C22 C23 H23B 107.5 . . ?
Al4 C23 H23B 107.5 . . ?
H23A C23 H23B 107.0 . . ?
C23 C22 H22A 109.5 . . ?
C23 C22 H22B 109.5 . . ?
H22A C22 H22B 109.5 . . ?
C23 C22 H22C 109.5 . . ?
H22A C22 H22C 109.5 . . ?
H22B C22 H22C 109.5 . . ?
C30 C25 C26 120.5(4) . . ?
C30 C25 C24 117.4(4) . . ?
C26 C25 C24 122.0(4) . . ?
O9 C24 O10 122.6(4) . . ?
O9 C24 C25 118.0(4) . . ?
O10 C24 C25 119.4(4) . . ?
C27 C26 C25 117.5(4) . . ?
C27 C26 C37 117.5(4) . . ?
C25 C26 C37 124.9(4) . . ?
C28 C27 C26 121.8(5) . . ?
C28 C27 H27 119.1 . . ?
C26 C27 H27 119.1 . . ?
C25 C30 C29 121.2(5) . . ?
C25 C30 H30 119.4 . . ?
C29 C30 H30 119.4 . . ?
C27 C28 C29 120.3(5) . . ?
C27 C28 H28 119.8 . . ?
C29 C28 H28 119.8 . . ?
C30 C29 C28 118.7(5) . . ?
C30 C29 H29 120.7 . . ?
C28 C29 H29 120.7 . . ?
O3 C31 O1 122.8(4) . . ?
O3 C31 C32 119.6(4) . . ?
O1 C31 C32 117.6(4) . . ?
C34 C33 C35 119.8(5) . . ?
C34 C33 H33 120.1 . . ?
C35 C33 H33 120.1 . . ?
C35 C36 C37 121.7(5) . . ?
C35 C36 H36 119.1 . . ?
C37 C36 H36 119.1 . . ?
C37 C32 C34 120.5(4) . . ?
C37 C32 C31 122.1(4) . . ?
C34 C32 C31 117.3(4) . . ?
C32 C37 C36 117.4(4) . . ?
C32 C37 C26 125.5(4) . . ?
C36 C37 C26 116.7(4) . . ?
C33 C34 C32 120.7(5) . . ?
C33 C34 H34 119.6 . . ?
C32 C34 H34 119.6 . . ?
C36 C35 C33 119.8(5) . . ?
C36 C35 H35 120.1 . . ?
C33 C35 H35 120.1 . . ?
C38 C39 Al3 115.5(3) . . ?
C38 C39 H39A 108.4 . . ?
Al3 C39 H39A 108.4 . . ?
C38 C39 H39B 108.4 . . ?
Al3 C39 H39B 108.4 . . ?
H39A C39 H39B 107.5 . . ?
C39 C38 H38A 109.5 . . ?
C39 C38 H38B 109.5 . . ?
H38A C38 H38B 109.5 . . ?
C39 C38 H38C 109.5 . . ?
H38A C38 H38C 109.5 . . ?
H38B C38 H38C 109.5 . . ?
C40 C41 Al3 114.2(3) . . ?
C40 C41 H41A 108.7 . . ?
Al3 C41 H41A 108.7 . . ?
C40 C41 H41B 108.7 . . ?
Al3 C41 H41B 108.7 . . ?
H41A C41 H41B 107.6 . . ?
C41 C40 H40A 109.5 . . ?
C41 C40 H40B 109.5 . . ?
H40A C40 H40B 109.5 . . ?
C41 C40 H40C 109.5 . . ?
H40A C40 H40C 109.5 . . ?
H40B C40 H40C 109.5 . . ?
C43 C42 Al1 116.8(3) . . ?
C43 C42 H42A 108.1 . . ?
Al1 C42 H42A 108.1 . . ?
C43 C42 H42B 108.1 . . ?
Al1 C42 H42B 108.1 . . ?
H42A C42 H42B 107.3 . . ?
C42 C43 H43A 109.5 . . ?
C42 C43 H43B 109.5 . . ?
H43A C43 H43B 109.5 . . ?
C42 C43 H43C 109.5 . . ?
H43A C43 H43C 109.5 . . ?
H43B C43 H43C 109.5 . . ?
C11 C44 Al1 114.5(3) . . ?
C11 C44 H44A 108.6 . . ?
Al1 C44 H44A 108.6 . . ?
C11 C44 H44B 108.6 . . ?
Al1 C44 H44B 108.6 . . ?
H44A C44 H44B 107.6 . . ?
C46 C45 Al2 117.5(4) . . ?
C46 C45 H45A 107.9 . . ?
Al2 C45 H45A 107.9 . . ?
C46 C45 H45B 107.9 . . ?
Al2 C45 H45B 107.9 . . ?
H45A C45 H45B 107.2 . . ?
C45 C46 H46A 109.5 . . ?
C45 C46 H46B 109.5 . . ?
H46A C46 H46B 109.5 . . ?
C45 C46 H46C 109.5 . . ?
H46A C46 H46C 109.5 . . ?
H46B C46 H46C 109.5 . . ?
C48A C47A Al2 114.9(5) . . ?
C48A C47A H47A 108.5 . . ?
Al2 C47A H47A 108.5 . . ?
C48A C47A H47B 108.5 . . ?
Al2 C47A H47B 108.5 . . ?
H47A C47A H47B 107.5 . . ?
C47A C48A H48A 109.5 . . ?
C47A C48A H48B 109.5 . . ?
H48A C48A H48B 109.5 . . ?
C47A C48A H48C 109.5 . . ?
H48A C48A H48C 109.5 . . ?
H48B C48A H48C 109.5 . . ?
H48D C48B H48E 109.5 . . ?
H48D C48B H48F 109.5 . . ?
H48E C48B H48F 109.5 . . ?
C51 C50 C55 120.5(4) . . ?
C51 C50 H50 119.7 . . ?
C55 C50 H50 119.7 . . ?
C53 C54 C55 117.9(4) . . ?
C53 C54 C58 117.2(4) . . ?
C55 C54 C58 124.7(3) . . ?
C51 C52 C53 120.3(4) . . ?
C51 C52 H52 119.8 . . ?
C53 C52 H52 119.8 . . ?
O5 C49 O6 123.7(4) . . ?
O5 C49 C55 117.6(3) . . ?
O6 C49 C55 118.7(4) . . ?
C52 C51 C50 119.6(4) . . ?
C52 C51 H51 120.2 . . ?
C50 C51 H51 120.2 . . ?
C52 C53 C54 121.5(4) . . ?
C52 C53 H53 119.2 . . ?
C54 C53 H53 119.2 . . ?
C50 C55 C54 120.1(4) . . ?
C50 C55 C49 117.9(4) . . ?
C54 C55 C49 121.9(3) . . ?
C62 C57 C58 119.1(4) . . ?
C62 C57 C56 118.8(4) . . ?
C58 C57 C56 122.0(4) . . ?
C59 C58 C57 118.8(4) . . ?
C59 C58 C54 119.5(4) . . ?
C57 C58 C54 121.4(3) . . ?
C61 C62 C57 120.9(4) . . ?
C61 C62 H62 119.5 . . ?
C57 C62 H62 119.5 . . ?
O4 C56 O2 123.5(4) . . ?
O4 C56 C57 119.5(4) . . ?
O2 C56 C57 117.0(4) . . ?
C59 C60 C61 120.0(4) . . ?
C59 C60 H60 120.0 . . ?
C61 C60 H60 120.0 . . ?
C60 C59 C58 121.3(4) . . ?
C60 C59 H59 119.4 . . ?
C58 C59 H59 119.4 . . ?
C62 C61 C60 119.8(4) . . ?
C62 C61 H61 120.1 . . ?
C60 C61 H61 120.1 . . ?
C64 C63 Al5 116.2(3) . . ?
C64 C63 H63A 108.2 . . ?
Al5 C63 H63A 108.2 . . ?
C64 C63 H63B 108.2 . . ?
Al5 C63 H63B 108.2 . . ?
H63A C63 H63B 107.4 . . ?
C63 C64 H64A 109.5 . . ?
C63 C64 H64B 109.5 . . ?
H64A C64 H64B 109.5 . . ?
C63 C64 H64C 109.5 . . ?
H64A C64 H64C 109.5 . . ?
H64B C64 H64C 109.5 . . ?
C66 C65 Al5 114.5(4) . . ?
C66 C65 H65A 108.6 . . ?
Al5 C65 H65A 108.6 . . ?
C66 C65 H65B 108.6 . . ?
Al5 C65 H65B 108.6 . . ?
H65A C65 H65B 107.6 . . ?
C65 C66 H66A 109.5 . . ?
C65 C66 H66B 109.5 . . ?
H66A C66 H66B 109.5 . . ?
C65 C66 H66C 109.5 . . ?
H66A C66 H66C 109.5 . . ?
H66B C66 H66C 109.5 . . ?
C102 C101 H10A 109.5 . . ?
C102 C101 H10B 109.5 . . ?
H10A C101 H10B 109.5 . . ?
C102 C101 H10C 109.5 . . ?
H10A C101 H10C 109.5 . . ?
H10B C101 H10C 109.5 . . ?
C101 C102 C103 126.1(11) . . ?
C101 C102 H10D 105.8 . . ?
C103 C102 H10D 105.8 . . ?
C101 C102 H10E 105.8 . . ?
C103 C102 H10E 105.8 . . ?
H10D C102 H10E 106.2 . . ?
C104 C103 C102 114.3(5) . . ?
C104 C103 H10F 108.7 . . ?
C102 C103 H10F 108.7 . . ?
C104 C103 H10G 108.7 . . ?
C102 C103 H10G 108.7 . . ?
H10F C103 H10G 107.6 . . ?
C105 C104 C103 159.1(12) . . ?
C105 C104 H10H 96.5 . . ?
C103 C104 H10H 96.4 . . ?
C105 C104 H10I 96.4 . . ?
C103 C104 H10I 96.4 . . ?
H10H C104 H10I 103.4 . . ?
C104 C105 C106 89.6(11) . . ?
C104 C105 H10J 113.7 . . ?
C106 C105 H10J 113.7 . . ?
C104 C105 H10K 113.7 . . ?
C106 C105 H10K 113.7 . . ?
H10J C105 H10K 111.0 . . ?
C105 C106 H10L 109.5 . . ?
C105 C106 H10M 109.5 . . ?
H10L C106 H10M 109.5 . . ?
C105 C106 H10N 109.5 . . ?
H10L C106 H10N 109.5 . . ?
H10M C106 H10N 109.5 . . ?

loop_
_geom_bond_atom_site_label_1
_geom_bond_atom_site_label_2
_geom_bond_distance
_geom_bond_site_symmetry_2
_geom_bond_publ_flag
Al1 O6 1.833(3) . ?
Al1 O7 1.848(3) . ?
Al1 C44 1.958(4) . ?
Al1 C42 1.964(5) . ?
Al2 O8 1.805(3) . ?
Al2 O5 1.833(3) . ?
Al2 C45 1.952(5) . ?
Al2 C47A 1.961(5) . ?
Al3 O1 1.818(3) . ?
Al3 O2 1.824(3) . ?
Al3 C39 1.959(5) . ?
Al3 C41 1.961(5) . ?
Al4 O11 1.822(3) . ?
Al4 O10 1.836(3) . ?
Al4 C23 1.949(5) . ?
Al4 C20 1.955(5) . ?
Al5 O4 1.831(3) . ?
Al5 O3 1.852(3) . ?
Al5 C63 1.944(5) . ?
Al5 C65 1.947(5) . ?
Al6 O9 1.822(3) . ?
Al6 O12 1.837(3) . ?
Al6 C16A 1.957(5) . ?
Al6 C18 1.963(5) . ?
O1 C31 1.269(5) . ?
O2 C56 1.274(5) . ?
O3 C31 1.260(5) . ?
O4 C56 1.248(5) . ?
O5 C49 1.258(5) . ?
O6 C49 1.270(5) . ?
O7 C1 1.259(5) . ?
O8 C1 1.262(5) . ?
O9 C24 1.270(5) . ?
O10 C24 1.271(5) . ?
O11 C15 1.264(5) . ?
O12 C15 1.261(5) . ?
C1 C2 1.472(6) . ?
C7 C6 1.366(6) . ?
C7 C2 1.407(6) . ?
C7 H7 0.9500 . ?
C3 C4 1.391(6) . ?
C3 C2 1.403(6) . ?
C3 C8 1.498(6) . ?
C6 C5 1.390(7) . ?
C6 H6 0.9500 . ?
C5 C4 1.374(7) . ?
C5 H5 0.9500 . ?
C4 H4 0.9500 . ?
C8 C9 1.388(6) . ?
C8 C14 1.416(6) . ?
C10 C12 1.381(6) . ?
C10 C9 1.390(6) . ?
C10 H10 0.9500 . ?
C14 C13 1.402(6) . ?
C14 C15 1.477(6) . ?
C12 C13 1.370(6) . ?
C12 H12 0.9500 . ?
C9 H9 0.9500 . ?
C13 H13 0.9500 . ?
C11 C44 1.534(6) . ?
C11 H11A 0.9800 . ?
C11 H11B 0.9800 . ?
C11 H11C 0.9800 . ?
C16A C17A 1.452(14) . ?
C16A H16A 0.9900 . ?
C16A H16B 0.9900 . ?
C17A H17A 0.9800 . ?
C17A H17B 0.9800 . ?
C17A H17C 0.9800 . ?
C17B H17D 0.9800 . ?
C17B H17E 0.9800 . ?
C17B H17F 0.9800 . ?
C19 C18 1.541(7) . ?
C19 H19A 0.9800 . ?
C19 H19B 0.9800 . ?
C19 H19C 0.9800 . ?
C18 H18A 0.9900 . ?
C18 H18B 0.9900 . ?
C20 C21 1.513(8) . ?
C20 H20A 0.9900 . ?
C20 H20B 0.9900 . ?
C21 H21A 0.9800 . ?
C21 H21B 0.9800 . ?
C21 H21C 0.9800 . ?
C23 C22 1.487(8) . ?
C23 H23A 0.9900 . ?
C23 H23B 0.9900 . ?
C22 H22A 0.9800 . ?
C22 H22B 0.9800 . ?
C22 H22C 0.9800 . ?
C25 C30 1.379(6) . ?
C25 C26 1.412(6) . ?
C25 C24 1.480(6) . ?
C26 C27 1.395(6) . ?
C26 C37 1.472(6) . ?
C27 C28 1.376(7) . ?
C27 H27 0.9500 . ?
C30 C29 1.389(7) . ?
C30 H30 0.9500 . ?
C28 C29 1.395(7) . ?
C28 H28 0.9500 . ?
C29 H29 0.9500 . ?
C31 C32 1.483(6) . ?
C33 C34 1.378(7) . ?
C33 C35 1.393(8) . ?
C33 H33 0.9500 . ?
C36 C35 1.391(7) . ?
C36 C37 1.413(6) . ?
C36 H36 0.9500 . ?
C32 C37 1.403(6) . ?
C32 C34 1.412(6) . ?
C34 H34 0.9500 . ?
C35 H35 0.9500 . ?
C39 C38 1.537(6) . ?
C39 H39A 0.9900 . ?
C39 H39B 0.9900 . ?
C38 H38A 0.9800 . ?
C38 H38B 0.9800 . ?
C38 H38C 0.9800 . ?
C41 C40 1.528(6) . ?
C41 H41A 0.9900 . ?
C41 H41B 0.9900 . ?
C40 H40A 0.9800 . ?
C40 H40B 0.9800 . ?
C40 H40C 0.9800 . ?
C42 C43 1.527(7) . ?
C42 H42A 0.9900 . ?
C42 H42B 0.9900 . ?
C43 H43A 0.9800 . ?
C43 H43B 0.9800 . ?
C43 H43C 0.9800 . ?
C44 H44A 0.9900 . ?
C44 H44B 0.9900 . ?
C45 C46 1.497(7) . ?
C45 H45A 0.9900 . ?
C45 H45B 0.9900 . ?
C46 H46A 0.9800 . ?
C46 H46B 0.9800 . ?
C46 H46C 0.9800 . ?
C47A C48A 1.533(11) . ?
C47A H47A 0.9900 . ?
C47A H47B 0.9900 . ?
C48A H48A 0.9800 . ?
C48A H48B 0.9800 . ?
C48A H48C 0.9800 . ?
C48B H48D 0.9800 . ?
C48B H48E 0.9800 . ?
C48B H48F 0.9800 . ?
C50 C51 1.388(6) . ?
C50 C55 1.397(6) . ?
C50 H50 0.9500 . ?
C54 C53 1.395(5) . ?
C54 C55 1.407(6) . ?
C54 C58 1.491(5) . ?
C52 C51 1.376(6) . ?
C52 C53 1.384(6) . ?
C52 H52 0.9500 . ?
C49 C55 1.486(5) . ?
C51 H51 0.9500 . ?
C53 H53 0.9500 . ?
C57 C62 1.404(5) . ?
C57 C58 1.416(5) . ?
C57 C56 1.470(6) . ?
C58 C59 1.388(6) . ?
C62 C61 1.379(6) . ?
C62 H62 0.9500 . ?
C60 C59 1.388(6) . ?
C60 C61 1.389(6) . ?
C60 H60 0.9500 . ?
C59 H59 0.9500 . ?
C61 H61 0.9500 . ?
C63 C64 1.549(7) . ?
C63 H63A 0.9900 . ?
C63 H63B 0.9900 . ?
C64 H64A 0.9800 . ?
C64 H64B 0.9800 . ?
C64 H64C 0.9800 . ?
C65 C66 1.523(7) . ?
C65 H65A 0.9900 . ?
C65 H65B 0.9900 . ?
C66 H66A 0.9800 . ?
C66 H66B 0.9800 . ?
C66 H66C 0.9800 . ?
C101 C102 1.488(5) . ?
C101 H10A 0.9800 . ?
C101 H10B 0.9800 . ?
C101 H10C 0.9800 . ?
C102 C103 1.489(5) . ?
C102 H10D 0.9900 . ?
C102 H10E 0.9900 . ?
C103 C104 1.482(5) . ?
C103 H10F 0.9900 . ?
C103 H10G 0.9900 . ?
C104 C105 1.475(5) . ?
C104 H10H 0.9900 . ?
C104 H10I 0.9900 . ?
C105 C106 1.489(5) . ?
C105 H10J 0.9900 . ?
C105 H10K 0.9900 . ?
C106 H10L 0.9800 . ?
C106 H10M 0.9800 . ?
C106 H10N 0.9800 . ?

loop_
_geom_torsion_atom_site_label_1
_geom_torsion_atom_site_label_2
_geom_torsion_atom_site_label_3
_geom_torsion_atom_site_label_4
_geom_torsion
_geom_torsion_site_symmetry_1
_geom_torsion_site_symmetry_2
_geom_torsion_site_symmetry_3
_geom_torsion_site_symmetry_4
_geom_torsion_publ_flag
O2 Al3 O1 C31 5.1(7) . . . . ?
C39 Al3 O1 C31 120.8(7) . . . . ?
C41 Al3 O1 C31 -103.8(7) . . . . ?
O1 Al3 O2 C56 25.8(6) . . . . ?
C39 Al3 O2 C56 -91.7(6) . . . . ?
C41 Al3 O2 C56 137.0(6) . . . . ?
O4 Al5 O3 C31 69.7(4) . . . . ?
C63 Al5 O3 C31 -178.7(4) . . . . ?
C65 Al5 O3 C31 -46.5(4) . . . . ?
O3 Al5 O4 C56 -61.0(5) . . . . ?
C63 Al5 O4 C56 -169.9(5) . . . . ?
C65 Al5 O4 C56 56.0(5) . . . . ?
O8 Al2 O5 C49 -0.8(6) . . . . ?
C45 Al2 O5 C49 -116.9(5) . . . . ?
C47A Al2 O5 C49 111.7(5) . . . . ?
O7 Al1 O6 C49 -76.6(4) . . . . ?
C44 Al1 O6 C49 174.7(4) . . . . ?
C42 Al1 O6 C49 38.9(5) . . . . ?
O6 Al1 O7 C1 67.8(4) . . . . ?
C44 Al1 O7 C1 177.7(4) . . . . ?
C42 Al1 O7 C1 -46.8(4) . . . . ?
O5 Al2 O8 C1 1.3(11) . . . . ?
C45 Al2 O8 C1 119.5(11) . . . . ?
C47A Al2 O8 C1 -109.8(11) . . . . ?
O12 Al6 O9 C24 -8.1(7) . . . . ?
C16A Al6 O9 C24 108.8(7) . . . . ?
C18 Al6 O9 C24 -120.9(7) . . . . ?
O11 Al4 O10 C24 56.8(4) . . . . ?
C23 Al4 O10 C24 168.1(4) . . . . ?
C20 Al4 O10 C24 -59.8(5) . . . . ?
O10 Al4 O11 C15 -2.7(7) . . . . ?
C23 Al4 O11 C15 -113.9(7) . . . . ?
C20 Al4 O11 C15 114.7(7) . . . . ?
O9 Al6 O12 C15 67.6(4) . . . . ?
C16A Al6 O12 C15 -49.6(4) . . . . ?
C18 Al6 O12 C15 177.6(4) . . . . ?
Al1 O7 C1 O8 -19.7(6) . . . . ?
Al1 O7 C1 C2 158.8(3) . . . . ?
Al2 O8 C1 O7 -21.5(13) . . . . ?
Al2 O8 C1 C2 160.0(9) . . . . ?
C4 C3 C2 C7 0.0(6) . . . . ?
C8 C3 C2 C7 175.7(4) . . . . ?
C4 C3 C2 C1 179.6(4) . . . . ?
C8 C3 C2 C1 -4.7(7) . . . . ?
C6 C7 C2 C3 0.2(7) . . . . ?
C6 C7 C2 C1 -179.4(4) . . . . ?
O7 C1 C2 C3 -9.1(6) . . . . ?
O8 C1 C2 C3 169.5(4) . . . . ?
O7 C1 C2 C7 170.5(4) . . . . ?
O8 C1 C2 C7 -10.9(6) . . . . ?
C2 C7 C6 C5 0.3(8) . . . . ?
C7 C6 C5 C4 -1.0(9) . . . . ?
C6 C5 C4 C3 1.3(9) . . . . ?
C2 C3 C4 C5 -0.8(8) . . . . ?
C8 C3 C4 C5 -176.8(5) . . . . ?
C4 C3 C8 C9 91.8(5) . . . . ?
C2 C3 C8 C9 -83.9(5) . . . . ?
C4 C3 C8 C14 -82.1(5) . . . . ?
C2 C3 C8 C14 102.2(5) . . . . ?
C9 C8 C14 C13 -0.8(6) . . . . ?
C3 C8 C14 C13 173.1(4) . . . . ?
C9 C8 C14 C15 178.1(4) . . . . ?
C3 C8 C14 C15 -8.0(6) . . . . ?
C9 C10 C12 C13 -1.7(7) . . . . ?
C14 C8 C9 C10 0.0(6) . . . . ?
C3 C8 C9 C10 -174.3(4) . . . . ?
C12 C10 C9 C8 1.2(7) . . . . ?
C10 C12 C13 C14 0.9(6) . . . . ?
C8 C14 C13 C12 0.3(6) . . . . ?
C15 C14 C13 C12 -178.6(4) . . . . ?
Al6 O12 C15 O11 -28.0(6) . . . . ?
Al6 O12 C15 C14 153.3(3) . . . . ?
Al4 O11 C15 O12 -31.9(9) . . . . ?
Al4 O11 C15 C14 146.8(5) . . . . ?
C13 C14 C15 O12 171.2(4) . . . . ?
C8 C14 C15 O12 -7.7(6) . . . . ?
C13 C14 C15 O11 -7.5(5) . . . . ?
C8 C14 C15 O11 173.6(4) . . . . ?
O9 Al6 C16A C17A 52.1(9) . . . . ?
O12 Al6 C16A C17A 166.7(8) . . . . ?
C18 Al6 C16A C17A -68.0(9) . . . . ?
O9 Al6 C18 C19 -70.4(4) . . . . ?
O12 Al6 C18 C19 178.4(4) . . . . ?
C16A Al6 C18 C19 52.6(5) . . . . ?
O11 Al4 C20 C21 -116.7(5) . . . . ?
O10 Al4 C20 C21 -3.1(6) . . . . ?
C23 Al4 C20 C21 120.5(5) . . . . ?
O11 Al4 C23 C22 -132.7(5) . . . . ?
O10 Al4 C23 C22 117.0(5) . . . . ?
C20 Al4 C23 C22 -8.5(6) . . . . ?
Al6 O9 C24 O10 -36.4(9) . . . . ?
Al6 O9 C24 C25 143.1(5) . . . . ?
Al4 O10 C24 O9 -15.9(7) . . . . ?
Al4 O10 C24 C25 164.7(3) . . . . ?
C30 C25 C24 O9 -13.9(6) . . . . ?
C26 C25 C24 O9 168.5(4) . . . . ?
C30 C25 C24 O10 165.5(4) . . . . ?
C26 C25 C24 O10 -12.0(6) . . . . ?
C30 C25 C26 C27 -2.3(6) . . . . ?
C24 C25 C26 C27 175.2(4) . . . . ?
C30 C25 C26 C37 172.4(4) . . . . ?
C24 C25 C26 C37 -10.1(7) . . . . ?
C25 C26 C27 C28 1.1(7) . . . . ?
C37 C26 C27 C28 -174.0(4) . . . . ?
C26 C25 C30 C29 2.2(7) . . . . ?
C24 C25 C30 C29 -175.4(4) . . . . ?
C26 C27 C28 C29 0.1(8) . . . . ?
C25 C30 C29 C28 -0.9(7) . . . . ?
C27 C28 C29 C30 -0.3(8) . . . . ?
Al5 O3 C31 O1 -18.6(6) . . . . ?
Al5 O3 C31 C32 162.7(3) . . . . ?
Al3 O1 C31 O3 -33.1(9) . . . . ?
Al3 O1 C31 C32 145.6(5) . . . . ?
O3 C31 C32 C37 -14.3(6) . . . . ?
O1 C31 C32 C37 166.9(4) . . . . ?
O3 C31 C32 C34 161.5(4) . . . . ?
O1 C31 C32 C34 -17.3(6) . . . . ?
C34 C32 C37 C36 1.1(6) . . . . ?
C31 C32 C37 C36 176.8(4) . . . . ?
C34 C32 C37 C26 173.4(4) . . . . ?
C31 C32 C37 C26 -10.9(7) . . . . ?
C35 C36 C37 C32 -2.4(7) . . . . ?
C35 C36 C37 C26 -175.4(4) . . . . ?
C27 C26 C37 C32 -73.2(6) . . . . ?
C25 C26 C37 C32 112.1(5) . . . . ?
C27 C26 C37 C36 99.2(5) . . . . ?
C25 C26 C37 C36 -75.5(6) . . . . ?
C35 C33 C34 C32 -1.0(7) . . . . ?
C37 C32 C34 C33 0.5(6) . . . . ?
C31 C32 C34 C33 -175.3(4) . . . . ?
C37 C36 C35 C33 1.9(8) . . . . ?
C34 C33 C35 C36 -0.2(8) . . . . ?
O1 Al3 C39 C38 -126.6(4) . . . . ?
O2 Al3 C39 C38 -12.0(4) . . . . ?
C41 Al3 C39 C38 107.0(4) . . . . ?
O1 Al3 C41 C40 53.4(4) . . . . ?
O2 Al3 C41 C40 -57.5(4) . . . . ?
C39 Al3 C41 C40 -178.6(3) . . . . ?
O6 Al1 C42 C43 -147.5(4) . . . . ?
O7 Al1 C42 C43 -35.9(4) . . . . ?
C44 Al1 C42 C43 87.8(4) . . . . ?
O6 Al1 C44 C11 50.0(3) . . . . ?
O7 Al1 C44 C11 -58.3(3) . . . . ?
C42 Al1 C44 C11 175.7(3) . . . . ?
O8 Al2 C45 C46 160.8(4) . . . . ?
O5 Al2 C45 C46 -84.7(4) . . . . ?
C47A Al2 C45 C46 38.1(5) . . . . ?
O8 Al2 C47A C48A -165.1(5) . . . . ?
O5 Al2 C47A C48A 83.6(5) . . . . ?
C45 Al2 C47A C48A -41.9(6) . . . . ?
Al2 O5 C49 O6 21.0(8) . . . . ?
Al2 O5 C49 C55 -157.8(4) . . . . ?
Al1 O6 C49 O5 22.9(7) . . . . ?
Al1 O6 C49 C55 -158.2(3) . . . . ?
C53 C52 C51 C50 0.3(7) . . . . ?
C55 C50 C51 C52 0.2(6) . . . . ?
C51 C52 C53 C54 -0.9(7) . . . . ?
C55 C54 C53 C52 0.9(6) . . . . ?
C58 C54 C53 C52 175.9(4) . . . . ?
C51 C50 C55 C54 -0.1(6) . . . . ?
C51 C50 C55 C49 176.1(4) . . . . ?
C53 C54 C55 C50 -0.4(6) . . . . ?
C58 C54 C55 C50 -175.0(4) . . . . ?
C53 C54 C55 C49 -176.4(4) . . . . ?
C58 C54 C55 C49 8.9(6) . . . . ?
O5 C49 C55 C50 25.5(5) . . . . ?
O6 C49 C55 C50 -153.4(4) . . . . ?
O5 C49 C55 C54 -158.3(4) . . . . ?
O6 C49 C55 C54 22.8(6) . . . . ?
C62 C57 C58 C59 1.8(6) . . . . ?
C56 C57 C58 C59 -174.5(4) . . . . ?
C62 C57 C58 C54 -171.4(4) . . . . ?
C56 C57 C58 C54 12.3(6) . . . . ?
C53 C54 C58 C59 -108.4(4) . . . . ?
C55 C54 C58 C59 66.3(5) . . . . ?
C53 C54 C58 C57 64.8(5) . . . . ?
C55 C54 C58 C57 -120.6(4) . . . . ?
C58 C57 C62 C61 -1.9(6) . . . . ?
C56 C57 C62 C61 174.5(4) . . . . ?
Al5 O4 C56 O2 13.9(7) . . . . ?
Al5 O4 C56 C57 -168.1(3) . . . . ?
Al3 O2 C56 O4 -1.7(9) . . . . ?
Al3 O2 C56 C57 -179.7(4) . . . . ?
C62 C57 C56 O4 -149.0(4) . . . . ?
C58 C57 C56 O4 27.2(6) . . . . ?
C62 C57 C56 O2 29.1(5) . . . . ?
C58 C57 C56 O2 -154.6(4) . . . . ?
C61 C60 C59 C58 -1.6(6) . . . . ?
C57 C58 C59 C60 -0.1(6) . . . . ?
C54 C58 C59 C60 173.3(4) . . . . ?
C57 C62 C61 C60 0.2(6) . . . . ?
C59 C60 C61 C62 1.5(6) . . . . ?
O4 Al5 C63 C64 53.2(4) . . . . ?
O3 Al5 C63 C64 -55.9(4) . . . . ?
C65 Al5 C63 C64 179.6(3) . . . . ?
O4 Al5 C65 C66 168.8(4) . . . . ?
O3 Al5 C65 C66 -78.2(4) . . . . ?
C63 Al5 C65 C66 43.3(5) . . . . ?
C101 C102 C103 C104 20(2) . . . . ?
C102 C103 C104 C105 50(4) . . . . ?
C103 C104 C105 C106 149(3) . . . . ?
